data_7106637
loop_
_publ_author_name
'Laurent El Kaim'
'Laurence Grimaud'
'Xavier-Frederic Le Goff'
'Luis D. Miranda'
'Martha Menes-Arzate'

_publ_section_title
;
 Straightforward four-component access to spiroindolines.
;
_journal_name_full 'Chem. Commun.'
_journal_page_first 8145
_journal_paper_doi 10.1039/c1cc12236c
_journal_volume 47
_journal_year 2011
_chemical_formula_moiety 'C26 H28 N4 O4'
_chemical_formula_sum 'C26 H28 N4 O4'
_chemical_formula_weight 460.52
_chemical_name_systematic
;
?
;
_space_group_IT_number 61
_symmetry_cell_setting orthorhombic
_symmetry_space_group_name_Hall '-P 2ac 2ab'
_symmetry_space_group_name_H-M 'P b c a'
_atom_sites_solution_hydrogens geom
_atom_sites_solution_primary direct
_atom_sites_solution_secondary difmap
_audit_creation_method SHELXL-97
_cell_angle_alpha 90.00
_cell_angle_beta 90.00
_cell_angle_gamma 90.00
_cell_formula_units_Z 8
_cell_length_a 13.237(1)
_cell_length_b 14.763(1)
_cell_length_c 24.055(1)
_cell_measurement_reflns_used 5841
_cell_measurement_temperature 150.0(1)
_cell_measurement_theta_max 27.485
_cell_measurement_theta_min 0.998
_cell_volume 4700.8(5)
_computing_structure_refinement 'SHELXL-97 (Sheldrick, 1997)'
_computing_structure_solution 'SHELXS-97 (Sheldrick, 1990)'
_diffrn_ambient_temperature 150.0(1)
_diffrn_measured_fraction_theta_full 0.996
_diffrn_measured_fraction_theta_max 0.996
_diffrn_measurement_device_type KappaCCD
_diffrn_measurement_method 'phi and omega scans'
_diffrn_radiation_monochromator graphite
_diffrn_radiation_source 'fine-focus sealed tube'
_diffrn_radiation_type MoK\a
_diffrn_radiation_wavelength 0.71069
_diffrn_reflns_av_R_equivalents 0.0481
_diffrn_reflns_av_sigmaI/netI 0.0319
_diffrn_reflns_limit_h_max 17
_diffrn_reflns_limit_h_min -14
_diffrn_reflns_limit_k_max 19
_diffrn_reflns_limit_k_min -19
_diffrn_reflns_limit_l_max 31
_diffrn_reflns_limit_l_min -21
_diffrn_reflns_number 33090
_diffrn_reflns_theta_full 27.48
_diffrn_reflns_theta_max 27.48
_diffrn_reflns_theta_min 2.67
_exptl_absorpt_coefficient_mu 0.089
_exptl_absorpt_correction_T_max 0.9920
_exptl_absorpt_correction_T_min 0.9806
_exptl_absorpt_correction_type multi-scan
_exptl_crystal_colour 'pale yellow'
_exptl_crystal_density_diffrn 1.301
_exptl_crystal_density_method 'not measured'
_exptl_crystal_description plate
_exptl_crystal_F_000 1952
_exptl_crystal_size_max 0.22
_exptl_crystal_size_mid 0.20
_exptl_crystal_size_min 0.09
_refine_diff_density_max 0.287
_refine_diff_density_min -0.319
_refine_diff_density_rms 0.042
_refine_ls_extinction_method none
_refine_ls_goodness_of_fit_ref 1.031
_refine_ls_hydrogen_treatment mixed
_refine_ls_matrix_type full
_refine_ls_number_parameters 311
_refine_ls_number_reflns 5373
_refine_ls_number_restraints 0
_refine_ls_restrained_S_all 1.031
_refine_ls_R_factor_all 0.0755
_refine_ls_R_factor_gt 0.0555
_refine_ls_shift/su_max 0.000
_refine_ls_shift/su_mean 0.000
_refine_ls_structure_factor_coef Fsqd
_refine_ls_weighting_details 'calc w=1/[\s^2^(Fo^2^)+(0.0619P)^2^+2.7883P] where P=(Fo^2^+2Fc^2^)/3'
_refine_ls_weighting_scheme calc
_refine_ls_wR_factor_gt 0.1322
_refine_ls_wR_factor_ref 0.1465
_reflns_number_gt 4184
_reflns_number_total 5373
_reflns_threshold_expression >2sigma(I)
_cod_data_source_file c1cc12236c.txt
_cod_data_source_block mm77
_cod_original_sg_symbol_H-M 'Pbca '
_cod_database_code 7106637

loop_
_symmetry_equiv_pos_as_xyz
'x, y, z'
'-x+1/2, -y, z+1/2'
'x+1/2, -y+1/2, -z'
'-x, y+1/2, -z+1/2'
'-x, -y, -z'
'x-1/2, y, -z-1/2'
'-x-1/2, y-1/2, z'
'x, -y-1/2, z-1/2'

loop_
_atom_site_label
_atom_site_type_symbol
_atom_site_fract_x
_atom_site_fract_y
_atom_site_fract_z
_atom_site_U_iso_or_equiv
_atom_site_adp_type
_atom_site_occupancy
_atom_site_symmetry_multiplicity
_atom_site_calc_flag
_atom_site_refinement_flags
_atom_site_disorder_assembly
_atom_site_disorder_group
O1 O 0.28507(9) 0.35351(9) 0.24540(5) 0.0380(3) Uani 1 1 d . . .
O2 O 0.12787(12) 0.08857(9) 0.19123(6) 0.0496(4) Uani 1 1 d . . .
O3 O 0.47321(14) 0.41166(18) -0.01719(8) 0.0800(6) Uani 1 1 d . . .
O4 O 0.4166(3) 0.28273(16) -0.04139(10) 0.1329(13) Uani 1 1 d . . .
N1 N -0.00191(12) 0.51563(11) 0.22698(7) 0.0356(4) Uani 1 1 d . . .
H1N H -0.0467(16) 0.5387(14) 0.2516(9) 0.043 Uiso 1 1 d . . .
N2 N 0.12773(10) 0.41454(9) 0.25967(6) 0.0282(3) Uani 1 1 d . . .
N3 N 0.11327(11) 0.23927(9) 0.18507(6) 0.0321(3) Uani 1 1 d . . .
N4 N 0.41790(18) 0.34675(16) -0.01097(8) 0.0608(6) Uani 1 1 d . . .
C1 C 0.00659(12) 0.54386(12) 0.17242(8) 0.0319(4) Uani 1 1 d . . .
C2 C -0.01711(14) 0.62824(13) 0.15069(9) 0.0393(4) Uani 1 1 d . . .
H2 H -0.0446 0.6744 0.1737 0.047 Uiso 1 1 calc R . .
C3 C 0.00018(15) 0.64360(14) 0.09507(10) 0.0444(5) Uani 1 1 d . . .
H3 H -0.0151 0.7013 0.0798 0.053 Uiso 1 1 calc R . .
C4 C 0.03946(16) 0.57676(15) 0.06093(9) 0.0444(5) Uani 1 1 d . . .
H4 H 0.0520 0.5891 0.0228 0.053 Uiso 1 1 calc R . .
C5 C 0.06053(14) 0.49109(14) 0.08275(8) 0.0382(4) Uani 1 1 d . . .
H5 H 0.0857 0.4444 0.0594 0.046 Uiso 1 1 calc R . .
C6 C 0.04440(12) 0.47491(12) 0.13853(7) 0.0299(4) Uani 1 1 d . . .
C7 C 0.04798(12) 0.38797(11) 0.17206(7) 0.0281(4) Uani 1 1 d . . .
C8 C 0.02924(12) 0.42250(11) 0.23239(7) 0.0285(4) Uani 1 1 d . . .
H8 H -0.0232 0.3854 0.2518 0.034 Uiso 1 1 calc R . .
C9 C 0.19809(12) 0.36861(11) 0.23089(7) 0.0280(4) Uani 1 1 d . . .
C10 C 0.14921(12) 0.33374(11) 0.17610(7) 0.0269(3) Uani 1 1 d . . .
C11 C 0.00214(14) 0.23163(13) 0.18219(9) 0.0393(4) Uani 1 1 d . . .
H11A H -0.0276 0.2273 0.2199 0.047 Uiso 1 1 calc R . .
H11B H -0.0183 0.1778 0.1603 0.047 Uiso 1 1 calc R . .
C12 C -0.03033(14) 0.31783(12) 0.15369(9) 0.0370(4) Uani 1 1 d . . .
H12A H -0.0990 0.3358 0.1656 0.044 Uiso 1 1 calc R . .
H12B H -0.0298 0.3104 0.1128 0.044 Uiso 1 1 calc R . .
C13 C 0.13929(12) 0.44513(12) 0.31770(7) 0.0302(4) Uani 1 1 d . . .
H13 H 0.0754 0.4772 0.3279 0.036 Uiso 1 1 calc R . .
C14 C 0.22455(17) 0.51277(17) 0.32509(9) 0.0529(6) Uani 1 1 d . . .
H14A H 0.2128 0.5661 0.3010 0.064 Uiso 1 1 calc R . .
H14B H 0.2894 0.4847 0.3140 0.064 Uiso 1 1 calc R . .
C15 C 0.2299(2) 0.5428(2) 0.38602(11) 0.0713(9) Uani 1 1 d . . .
H15A H 0.2879 0.5844 0.3910 0.086 Uiso 1 1 calc R . .
H15B H 0.1675 0.5761 0.3958 0.086 Uiso 1 1 calc R . .
C16 C 0.24193(19) 0.4623(3) 0.42481(10) 0.0788(10) Uani 1 1 d . . .
H16A H 0.3072 0.4318 0.4173 0.095 Uiso 1 1 calc R . .
H16B H 0.2427 0.4837 0.4638 0.095 Uiso 1 1 calc R . .
C17 C 0.1571(2) 0.39592(19) 0.41704(9) 0.0630(7) Uani 1 1 d . . .
H17A H 0.0928 0.4246 0.4284 0.076 Uiso 1 1 calc R . .
H17B H 0.1685 0.3427 0.4413 0.076 Uiso 1 1 calc R . .
C18 C 0.14859(18) 0.36448(15) 0.35674(9) 0.0472(5) Uani 1 1 d . . .
H18A H 0.2091 0.3286 0.3467 0.057 Uiso 1 1 calc R . .
H18B H 0.0886 0.3250 0.3526 0.057 Uiso 1 1 calc R . .
C19 C 0.17005(15) 0.16314(12) 0.18792(8) 0.0373(4) Uani 1 1 d . . .
C20 C 0.28284(15) 0.16726(15) 0.18548(10) 0.0477(5) Uani 1 1 d . . .
H20A H 0.3114 0.1268 0.2137 0.071 Uiso 1 1 calc R . .
H20B H 0.3052 0.2295 0.1926 0.071 Uiso 1 1 calc R . .
H20C H 0.3058 0.1482 0.1486 0.071 Uiso 1 1 calc R . .
C21 C 0.21687(12) 0.34087(11) 0.12562(7) 0.0274(4) Uani 1 1 d . . .
C22 C 0.20495(16) 0.28092(13) 0.08117(8) 0.0398(4) Uani 1 1 d . . .
H22 H 0.1517 0.2378 0.0819 0.048 Uiso 1 1 calc R . .
C23 C 0.26957(19) 0.28361(14) 0.03631(8) 0.0479(5) Uani 1 1 d . . .
H23 H 0.2627 0.2415 0.0067 0.057 Uiso 1 1 calc R . .
C24 C 0.34417(16) 0.34840(14) 0.03518(8) 0.0404(5) Uani 1 1 d . . .
C25 C 0.35461(14) 0.41229(13) 0.07656(8) 0.0362(4) Uani 1 1 d . . .
H25 H 0.4044 0.4584 0.0739 0.043 Uiso 1 1 calc R . .
C26 C 0.29073(12) 0.40760(12) 0.12210(7) 0.0301(4) Uani 1 1 d . . .
H26 H 0.2975 0.4505 0.1513 0.036 Uiso 1 1 calc R . .

loop_
_atom_site_aniso_label
_atom_site_aniso_U_11
_atom_site_aniso_U_22
_atom_site_aniso_U_33
_atom_site_aniso_U_23
_atom_site_aniso_U_13
_atom_site_aniso_U_12
O1 0.0240(6) 0.0554(8) 0.0346(7) -0.0048(6) -0.0024(5) 0.0104(6)
O2 0.0616(9) 0.0273(7) 0.0600(10) 0.0034(6) 0.0294(8) 0.0012(6)
O3 0.0547(10) 0.142(2) 0.0437(10) 0.0110(11) 0.0123(8) -0.0128(12)
O4 0.237(3) 0.0766(15) 0.0853(17) -0.0176(13) 0.104(2) 0.0075(18)
N1 0.0340(8) 0.0357(8) 0.0371(9) -0.0040(7) 0.0005(7) 0.0117(7)
N2 0.0231(6) 0.0340(7) 0.0274(7) -0.0043(6) -0.0008(5) 0.0036(6)
N3 0.0297(7) 0.0246(7) 0.0419(9) -0.0007(6) 0.0066(6) -0.0004(6)
N4 0.0777(15) 0.0724(14) 0.0323(10) 0.0108(10) 0.0160(10) 0.0214(12)
C1 0.0237(8) 0.0318(9) 0.0402(10) -0.0021(8) -0.0071(7) 0.0004(7)
C2 0.0357(10) 0.0301(9) 0.0521(12) -0.0039(9) -0.0094(9) 0.0044(8)
C3 0.0400(10) 0.0356(10) 0.0574(13) 0.0100(9) -0.0119(10) 0.0014(8)
C4 0.0427(11) 0.0512(12) 0.0393(11) 0.0095(9) -0.0060(9) 0.0025(9)
C5 0.0380(10) 0.0416(10) 0.0351(10) -0.0010(8) -0.0053(8) 0.0057(8)
C6 0.0248(8) 0.0307(8) 0.0342(9) -0.0023(7) -0.0070(7) 0.0007(7)
C7 0.0234(8) 0.0289(8) 0.0321(9) -0.0030(7) -0.0031(6) 0.0014(6)
C8 0.0222(7) 0.0303(8) 0.0331(9) -0.0023(7) -0.0007(6) 0.0022(6)
C9 0.0251(8) 0.0309(8) 0.0281(9) -0.0005(7) 0.0015(6) 0.0030(7)
C10 0.0251(8) 0.0241(7) 0.0316(9) -0.0025(7) 0.0000(7) 0.0002(6)
C11 0.0314(9) 0.0325(9) 0.0541(12) -0.0045(9) 0.0013(8) -0.0059(7)
C12 0.0291(9) 0.0350(9) 0.0470(11) -0.0085(8) -0.0075(8) -0.0030(7)
C13 0.0265(8) 0.0384(9) 0.0259(8) -0.0046(7) 0.0017(7) 0.0017(7)
C14 0.0494(12) 0.0695(15) 0.0399(11) -0.0194(11) 0.0135(9) -0.0241(11)
C15 0.0541(14) 0.109(2) 0.0507(14) -0.0415(16) 0.0159(11) -0.0371(15)
C16 0.0460(13) 0.156(3) 0.0341(12) -0.0313(17) -0.0081(10) 0.0290(17)
C17 0.0749(17) 0.0840(18) 0.0301(11) 0.0065(11) 0.0008(11) 0.0244(15)
C18 0.0562(13) 0.0487(12) 0.0368(11) 0.0049(9) 0.0046(9) 0.0107(10)
C19 0.0445(10) 0.0296(9) 0.0377(10) 0.0040(8) 0.0158(8) 0.0056(8)
C20 0.0433(11) 0.0422(11) 0.0575(14) 0.0119(10) 0.0148(10) 0.0153(9)
C21 0.0287(8) 0.0261(8) 0.0275(8) -0.0018(7) -0.0017(7) 0.0035(7)
C22 0.0550(12) 0.0321(9) 0.0324(10) -0.0056(8) -0.0006(9) -0.0056(9)
C23 0.0767(16) 0.0395(11) 0.0275(10) -0.0083(8) 0.0027(10) 0.0033(10)
C24 0.0512(11) 0.0440(11) 0.0260(9) 0.0049(8) 0.0073(8) 0.0134(9)
C25 0.0313(9) 0.0432(10) 0.0340(10) 0.0046(8) 0.0012(7) 0.0009(8)
C26 0.0270(8) 0.0314(9) 0.0321(9) -0.0034(7) -0.0005(7) 0.0017(7)

loop_
_atom_type_symbol
_atom_type_description
_atom_type_scat_dispersion_real
_atom_type_scat_dispersion_imag
_atom_type_scat_source
C C 0.0033 0.0016 'International Tables Vol C Tables 4.2.6.8 and 6.1.1.4'
H H 0.0000 0.0000 'International Tables Vol C Tables 4.2.6.8 and 6.1.1.4'
N N 0.0061 0.0033 'International Tables Vol C Tables 4.2.6.8 and 6.1.1.4'
O O 0.0106 0.0060 'International Tables Vol C Tables 4.2.6.8 and 6.1.1.4'

loop_
_geom_angle_atom_site_label_1
_geom_angle_atom_site_label_2
_geom_angle_atom_site_label_3
_geom_angle
_geom_angle_site_symmetry_1
_geom_angle_site_symmetry_3
_geom_angle_publ_flag
C1 N1 C8 110.51(15) . . ?
C1 N1 H1N 124.1(14) . . ?
C8 N1 H1N 119.2(14) . . ?
C9 N2 C8 115.25(14) . . ?
C9 N2 C13 124.75(14) . . ?
C8 N2 C13 119.46(13) . . ?
C19 N3 C11 119.47(15) . . ?
C19 N3 C10 127.40(14) . . ?
C11 N3 C10 112.51(13) . . ?
O4 N4 O3 123.8(2) . . ?
O4 N4 C24 117.6(2) . . ?
O3 N4 C24 118.5(2) . . ?
N1 C1 C2 127.63(18) . . ?
N1 C1 C6 111.33(16) . . ?
C2 C1 C6 121.03(18) . . ?
C3 C2 C1 118.48(19) . . ?
C3 C2 H2 120.8 . . ?
C1 C2 H2 120.8 . . ?
C2 C3 C4 121.43(19) . . ?
C2 C3 H3 119.3 . . ?
C4 C3 H3 119.3 . . ?
C3 C4 C5 119.8(2) . . ?
C3 C4 H4 120.1 . . ?
C5 C4 H4 120.1 . . ?
C6 C5 C4 119.42(18) . . ?
C6 C5 H5 120.3 . . ?
C4 C5 H5 120.3 . . ?
C5 C6 C1 119.80(17) . . ?
C5 C6 C7 131.22(16) . . ?
C1 C6 C7 108.51(16) . . ?
C6 C7 C12 113.45(14) . . ?
C6 C7 C8 102.33(13) . . ?
C12 C7 C8 112.48(15) . . ?
C6 C7 C10 119.54(14) . . ?
C12 C7 C10 104.59(13) . . ?
C8 C7 C10 104.24(13) . . ?
N1 C8 N2 111.82(14) . . ?
N1 C8 C7 105.87(14) . . ?
N2 C8 C7 104.45(13) . . ?
N1 C8 H8 111.5 . . ?
N2 C8 H8 111.5 . . ?
C7 C8 H8 111.5 . . ?
O1 C9 N2 126.65(16) . . ?
O1 C9 C10 124.94(15) . . ?
N2 C9 C10 108.37(13) . . ?
N3 C10 C21 111.75(13) . . ?
N3 C10 C9 108.66(14) . . ?
C21 C10 C9 114.26(13) . . ?
N3 C10 C7 102.39(12) . . ?
C21 C10 C7 114.95(14) . . ?
C9 C10 C7 103.86(13) . . ?
N3 C11 C12 103.93(14) . . ?
N3 C11 H11A 111.0 . . ?
C12 C11 H11A 111.0 . . ?
N3 C11 H11B 111.0 . . ?
C12 C11 H11B 111.0 . . ?
H11A C11 H11B 109.0 . . ?
C11 C12 C7 104.29(14) . . ?
C11 C12 H12A 110.9 . . ?
C7 C12 H12A 110.9 . . ?
C11 C12 H12B 110.9 . . ?
C7 C12 H12B 110.9 . . ?
H12A C12 H12B 108.9 . . ?
N2 C13 C14 112.93(14) . . ?
N2 C13 C18 110.67(15) . . ?
C14 C13 C18 112.48(17) . . ?
N2 C13 H13 106.8 . . ?
C14 C13 H13 106.8 . . ?
C18 C13 H13 106.8 . . ?
C13 C14 C15 109.69(17) . . ?
C13 C14 H14A 109.7 . . ?
C15 C14 H14A 109.7 . . ?
C13 C14 H14B 109.7 . . ?
C15 C14 H14B 109.7 . . ?
H14A C14 H14B 108.2 . . ?
C16 C15 C14 111.5(2) . . ?
C16 C15 H15A 109.3 . . ?
C14 C15 H15A 109.3 . . ?
C16 C15 H15B 109.3 . . ?
C14 C15 H15B 109.3 . . ?
H15A C15 H15B 108.0 . . ?
C17 C16 C15 110.84(19) . . ?
C17 C16 H16A 109.5 . . ?
C15 C16 H16A 109.5 . . ?
C17 C16 H16B 109.5 . . ?
C15 C16 H16B 109.5 . . ?
H16A C16 H16B 108.1 . . ?
C16 C17 C18 111.8(2) . . ?
C16 C17 H17A 109.3 . . ?
C18 C17 H17A 109.3 . . ?
C16 C17 H17B 109.3 . . ?
C18 C17 H17B 109.3 . . ?
H17A C17 H17B 107.9 . . ?
C13 C18 C17 110.76(19) . . ?
C13 C18 H18A 109.5 . . ?
C17 C18 H18A 109.5 . . ?
C13 C18 H18B 109.5 . . ?
C17 C18 H18B 109.5 . . ?
H18A C18 H18B 108.1 . . ?
O2 C19 N3 119.44(18) . . ?
O2 C19 C20 119.30(17) . . ?
N3 C19 C20 121.24(17) . . ?
C19 C20 H20A 109.5 . . ?
C19 C20 H20B 109.5 . . ?
H20A C20 H20B 109.5 . . ?
C19 C20 H20C 109.5 . . ?
H20A C20 H20C 109.5 . . ?
H20B C20 H20C 109.5 . . ?
C26 C21 C22 118.79(16) . . ?
C26 C21 C10 120.97(15) . . ?
C22 C21 C10 120.24(16) . . ?
C23 C22 C21 120.74(19) . . ?
C23 C22 H22 119.6 . . ?
C21 C22 H22 119.6 . . ?
C24 C23 C22 118.78(18) . . ?
C24 C23 H23 120.6 . . ?
C22 C23 H23 120.6 . . ?
C23 C24 C25 122.27(18) . . ?
C23 C24 N4 118.52(19) . . ?
C25 C24 N4 119.2(2) . . ?
C24 C25 C26 118.39(18) . . ?
C24 C25 H25 120.8 . . ?
C26 C25 H25 120.8 . . ?
C25 C26 C21 120.84(17) . . ?
C25 C26 H26 119.6 . . ?
C21 C26 H26 119.6 . . ?

loop_
_geom_bond_atom_site_label_1
_geom_bond_atom_site_label_2
_geom_bond_distance
_geom_bond_site_symmetry_2
_geom_bond_publ_flag
O1 C9 1.224(2) . ?
O2 C19 1.237(2) . ?
O3 N4 1.215(3) . ?
O4 N4 1.195(3) . ?
N1 C1 1.382(2) . ?
N1 C8 1.441(2) . ?
N1 H1N 0.90(2) . ?
N2 C9 1.344(2) . ?
N2 C8 1.464(2) . ?
N2 C13 1.475(2) . ?
N3 C19 1.354(2) . ?
N3 C11 1.477(2) . ?
N3 C10 1.489(2) . ?
N4 C24 1.478(3) . ?
C1 C2 1.387(3) . ?
C1 C6 1.397(2) . ?
C2 C3 1.376(3) . ?
C2 H2 0.9500 . ?
C3 C4 1.385(3) . ?
C3 H3 0.9500 . ?
C4 C5 1.397(3) . ?
C4 H4 0.9500 . ?
C5 C6 1.379(3) . ?
C5 H5 0.9500 . ?
C6 C7 1.517(2) . ?
C7 C12 1.530(2) . ?
C7 C8 1.558(2) . ?
C7 C10 1.564(2) . ?
C8 H8 1.0000 . ?
C9 C10 1.556(2) . ?
C10 C21 1.512(2) . ?
C11 C12 1.508(3) . ?
C11 H11A 0.9900 . ?
C11 H11B 0.9900 . ?
C12 H12A 0.9900 . ?
C12 H12B 0.9900 . ?
C13 C14 1.517(3) . ?
C13 C18 1.522(3) . ?
C13 H13 1.0000 . ?
C14 C15 1.533(3) . ?
C14 H14A 0.9900 . ?
C14 H14B 0.9900 . ?
C15 C16 1.520(5) . ?
C15 H15A 0.9900 . ?
C15 H15B 0.9900 . ?
C16 C17 1.502(4) . ?
C16 H16A 0.9900 . ?
C16 H16B 0.9900 . ?
C17 C18 1.527(3) . ?
C17 H17A 0.9900 . ?
C17 H17B 0.9900 . ?
C18 H18A 0.9900 . ?
C18 H18B 0.9900 . ?
C19 C20 1.495(3) . ?
C20 H20A 0.9800 . ?
C20 H20B 0.9800 . ?
C20 H20C 0.9800 . ?
C21 C26 1.391(2) . ?
C21 C22 1.397(2) . ?
C22 C23 1.378(3) . ?
C22 H22 0.9500 . ?
C23 C24 1.375(3) . ?
C23 H23 0.9500 . ?
C24 C25 1.378(3) . ?
C25 C26 1.386(2) . ?
C25 H25 0.9500 . ?
C26 H26 0.9500 . ?
